data_2202081
loop_
_publ_author_name
'He-Ping Shi'
'Dian-Sheng Liu'
'Shu-Ping Huang'

_publ_section_title
'[Benzyldimethyl(dimethylamino)silyl-\k^2^<i>C,N</i>](<i>N,N,N,N</i>-tetramethylenediamine-\k^2^<i>N,N</i>)lithium(I)'
_journal_issue 6
_journal_name_full 'Acta Crystallographica Section E'
_journal_page_first m319
_journal_page_last m321
_journal_paper_doi 10.1107/S1600536803008997
_journal_volume 59
_journal_year 2003
_chemical_formula_iupac '[Li (C11 H18 N Si) (C6 H16 N2)]'
_chemical_formula_moiety 'C17 H34 Li N3 Si'
_chemical_formula_sum 'C17 H34 Li N3 Si'
_chemical_formula_weight 315.50
_chemical_name_systematic
;[Dimethyl(dimethylamino)silicyl]benzyl-\k^2^C,N](N,N,N,N-tetramethylenediamine-
\k^2^N,N)lithium(I)
;
_space_group_IT_number 19
_symmetry_cell_setting orthorhombic
_symmetry_space_group_name_Hall 'P 2ac 2ab'
_symmetry_space_group_name_H-M 'P 21 21 21'
_atom_sites_solution_hydrogens geom
_atom_sites_solution_primary direct
_atom_sites_solution_secondary difmap
_cell_angle_alpha 90.00
_cell_angle_beta 90.00
_cell_angle_gamma 90.00
_cell_formula_units_Z 4
_cell_length_a 8.533(4)
_cell_length_b 14.753(6)
_cell_length_c 16.241(7)
_cell_measurement_reflns_used 436
_cell_measurement_temperature 183(2)
_cell_measurement_theta_max 13.604
_cell_measurement_theta_min 2.696
_cell_volume 2044.5(15)
_computing_cell_refinement 'SAINT (Siemens, 1996)'
_computing_data_collection 'SMART (Siemens, 1996)'
_computing_data_reduction SAINT
_computing_molecular_graphics 'ORTEP-3 (Farrugia, 1997)'
_computing_publication_material SHELXL97
_computing_structure_refinement 'SHELXL97 (Sheldrick, 1997)'
_computing_structure_solution 'SHELXS97 (Sheldrick, 1990)'
_diffrn_ambient_temperature 183(2)
_diffrn_measured_fraction_theta_full 1.000
_diffrn_measured_fraction_theta_max 1.000
_diffrn_measurement_device_type 'Siemens SMART CCD area-detector'
_diffrn_measurement_method \w
_diffrn_radiation_monochromator graphite
_diffrn_radiation_source 'oil sealed'
_diffrn_radiation_type MoK\a
_diffrn_radiation_wavelength 0.71073
_diffrn_reflns_av_R_equivalents 0.1219
_diffrn_reflns_av_sigmaI/netI 0.2318
_diffrn_reflns_limit_h_max 10
_diffrn_reflns_limit_h_min -8
_diffrn_reflns_limit_k_max 15
_diffrn_reflns_limit_k_min -17
_diffrn_reflns_limit_l_max 15
_diffrn_reflns_limit_l_min -19
_diffrn_reflns_number 8455
_diffrn_reflns_theta_full 25.00
_diffrn_reflns_theta_max 25.00
_diffrn_reflns_theta_min 1.86
_diffrn_standards_decay_% 6
_exptl_absorpt_coefficient_mu 0.115
_exptl_absorpt_correction_T_max 0.9774
_exptl_absorpt_correction_T_min 0.9774
_exptl_absorpt_correction_type multi-scan
_exptl_absorpt_process_details '(SADABS; Sheldrick, 1996)'
_exptl_crystal_colour yellow
_exptl_crystal_density_diffrn 1.025
_exptl_crystal_density_method 'not measured'
_exptl_crystal_description block
_exptl_crystal_F_000 696
_exptl_crystal_size_max 0.2
_exptl_crystal_size_mid 0.2
_exptl_crystal_size_min 0.2
_refine_diff_density_max 0.240
_refine_diff_density_min -0.237
_refine_ls_abs_structure_details '(Flack, 1983)'
_refine_ls_abs_structure_Flack -0.3(3)
_refine_ls_extinction_method none
_refine_ls_goodness_of_fit_ref 0.834
_refine_ls_hydrogen_treatment mixed
_refine_ls_matrix_type full
_refine_ls_number_parameters 215
_refine_ls_number_reflns 3588
_refine_ls_number_restraints 0
_refine_ls_restrained_S_all 0.834
_refine_ls_R_factor_all 0.1656
_refine_ls_R_factor_gt 0.0765
_refine_ls_shift/su_max 0.002
_refine_ls_shift/su_mean 0.000
_refine_ls_structure_factor_coef Fsqd
_refine_ls_weighting_details 'calc w = 1/[\s^2^(Fo^2^)]'
_refine_ls_weighting_scheme calc
_refine_ls_wR_factor_gt 0.0817
_refine_ls_wR_factor_ref 0.1037
_reflns_number_gt 1645
_reflns_number_total 3588
_reflns_threshold_expression I>2\s(I)
_cod_data_source_file na6222.cif
_cod_data_source_block I
_cod_original_cell_volume 2044.6(15)
_cod_database_code 2202081
_cod_database_fobs_code 2202081

loop_
_symmetry_equiv_pos_as_xyz
'x, y, z'
'-x+1/2, -y, z+1/2'
'-x, y+1/2, -z+1/2'
'x+1/2, -y+1/2, -z'

loop_
_atom_site_label
_atom_site_fract_x
_atom_site_fract_y
_atom_site_fract_z
_atom_site_U_iso_or_equiv
_atom_site_adp_type
_atom_site_calc_flag
_atom_site_refinement_flags
_atom_site_occupancy
_atom_site_disorder_assembly
_atom_site_disorder_group
_atom_site_type_symbol
Li1 0.8745(10) 0.0886(6) 0.7972(6) 0.032(2) Uani d . 1 . . Li
N1 1.1108(4) 0.1042(3) 0.8417(3) 0.0344(12) Uani d . 1 . . N
N2 0.7606(6) 0.1976(3) 0.7418(3) 0.0373(14) Uani d . 1 . . N
N3 0.7939(6) 0.0058(3) 0.7002(3) 0.0401(14) Uani d . 1 . . N
Si1 1.02525(16) 0.10344(10) 0.94211(11) 0.0328(4) Uani d . 1 . . Si
C1 0.8315(5) 0.0596(3) 0.9304(3) 0.0246(14) Uani d . 1 . . C
H1 0.7561 0.1037 0.9521 0.029 Uiso calc R 1 . . H
C2 0.7662(6) -0.0292(3) 0.9362(3) 0.0259(13) Uani d . 1 . . C
C3 0.6033(6) -0.0446(4) 0.9414(4) 0.0321(14) Uani d . 1 . . C
H3 0.5371 0.0055 0.9414 0.039 Uiso calc R 1 . . H
C4 0.5368(7) -0.1295(4) 0.9463(4) 0.0418(16) Uani d . 1 . . C
H4 0.4286 -0.1354 0.9506 0.050 Uiso calc R 1 . . H
C5 0.6314(7) -0.2065(4) 0.9450(4) 0.0460(18) Uani d . 1 . . C
H5 0.5879 -0.2643 0.9475 0.055 Uiso calc R 1 . . H
C6 0.7916(7) -0.1947(4) 0.9399(4) 0.0439(17) Uani d . 1 . . C
H6 0.8569 -0.2452 0.9395 0.053 Uiso calc R 1 . . H
C7 0.8560(5) -0.1098(4) 0.9355(3) 0.0315(13) Uani d . 1 . . C
H7 0.9645 -0.1049 0.9318 0.038 Uiso calc R 1 . . H
C8 1.0144(6) 0.2246(3) 0.9743(3) 0.0463(18) Uani d . 1 . . C
H8A 1.1183 0.2471 0.9845 0.069 Uiso calc R 1 . . H
H8B 0.9532 0.2295 1.0237 0.069 Uiso calc R 1 . . H
H8C 0.9663 0.2597 0.9314 0.069 Uiso calc R 1 . . H
C9 1.1636(6) 0.0445(4) 1.0145(4) 0.0543(19) Uani d . 1 . . C
H9A 1.1672 -0.0189 1.0015 0.081 Uiso calc R 1 . . H
H9B 1.1277 0.0523 1.0701 0.081 Uiso calc R 1 . . H
H9C 1.2665 0.0701 1.0090 0.081 Uiso calc R 1 . . H
C10 1.2285(6) 0.1734(4) 0.8225(4) 0.065(2) Uani d . 1 . . C
H10A 1.3267 0.1569 0.8472 0.098 Uiso calc R 1 . . H
H10B 1.1948 0.2308 0.8439 0.098 Uiso calc R 1 . . H
H10C 1.2410 0.1777 0.7639 0.098 Uiso calc R 1 . . H
C11 1.1737(6) 0.0154(4) 0.8153(4) 0.055(2) Uani d . 1 . . C
H11A 1.1904 0.0158 0.7568 0.083 Uiso calc R 1 . . H
H11B 1.1002 -0.0315 0.8291 0.083 Uiso calc R 1 . . H
H11C 1.2713 0.0041 0.8428 0.083 Uiso calc R 1 . . H
C12 0.6756(8) 0.2604(5) 0.7947(4) 0.098(3) Uani d . 1 . . C
H12A 0.6296 0.3074 0.7617 0.147 Uiso calc R 1 . . H
H12B 0.7466 0.2868 0.8338 0.147 Uiso calc R 1 . . H
H12C 0.5945 0.2283 0.8235 0.147 Uiso calc R 1 . . H
C13 0.8727(7) 0.2514(4) 0.6950(4) 0.087(3) Uani d . 1 . . C
H13A 0.9400 0.2119 0.6642 0.131 Uiso calc R 1 . . H
H13B 0.9345 0.2873 0.7321 0.131 Uiso calc R 1 . . H
H13C 0.8173 0.2906 0.6578 0.131 Uiso calc R 1 . . H
C16 0.9085(7) -0.0416(4) 0.6498(4) 0.071(2) Uani d . 1 . . C
H16A 0.9611 -0.0865 0.6825 0.107 Uiso calc R 1 . . H
H16B 0.9838 0.0010 0.6290 0.107 Uiso calc R 1 . . H
H16C 0.8562 -0.0706 0.6046 0.107 Uiso calc R 1 . . H
C17 0.6813(8) -0.0602(4) 0.7316(4) 0.094(3) Uani d . 1 . . C
H17A 0.6321 -0.0908 0.6863 0.142 Uiso calc R 1 . . H
H17B 0.6032 -0.0296 0.7638 0.142 Uiso calc R 1 . . H
H17C 0.7348 -0.1037 0.7655 0.142 Uiso calc R 1 . . H
C14 0.7091(8) 0.0706(4) 0.6469(4) 0.056(2) Uani d . 1 . . C
H14A 0.6251 0.0387 0.6189 0.067 Uiso calc R 1 . . H
H14B 0.7806 0.0932 0.6053 0.067 Uiso calc R 1 . . H
C15 0.6414(9) 0.1492(5) 0.6927(5) 0.073(3) Uani d . 1 . . C
H15A 0.765(5) 0.147(3) 0.643(3) 0.030(15) Uiso d . 1 . . H
H15B 0.586(7) 0.210(4) 0.671(4) 0.15(3) Uiso d . 1 . . H

loop_
_atom_site_aniso_label
_atom_site_aniso_U_11
_atom_site_aniso_U_22
_atom_site_aniso_U_33
_atom_site_aniso_U_12
_atom_site_aniso_U_13
_atom_site_aniso_U_23
Li1 0.040(6) 0.035(6) 0.021(6) 0.012(5) -0.004(5) 0.001(5)
N1 0.036(3) 0.026(3) 0.042(3) -0.002(3) 0.009(2) -0.002(3)
N2 0.041(3) 0.033(3) 0.038(4) 0.005(3) 0.003(3) 0.001(3)
N3 0.046(4) 0.043(3) 0.031(3) 0.008(3) 0.001(3) 0.004(3)
Si1 0.0321(9) 0.0344(9) 0.0319(10) 0.0008(9) -0.0022(9) -0.0021(9)
C1 0.017(3) 0.022(3) 0.034(4) 0.002(3) 0.012(3) -0.004(3)
C2 0.030(3) 0.037(4) 0.011(3) 0.001(3) -0.005(3) -0.002(3)
C3 0.037(4) 0.035(4) 0.025(4) -0.003(3) -0.010(4) 0.006(3)
C4 0.045(4) 0.049(4) 0.031(4) -0.008(4) -0.008(4) 0.008(3)
C5 0.068(5) 0.027(4) 0.043(5) -0.029(4) -0.008(4) 0.000(3)
C6 0.054(5) 0.032(4) 0.046(5) -0.005(3) -0.014(4) 0.006(4)
C7 0.036(3) 0.034(3) 0.025(4) 0.002(3) -0.006(3) -0.008(3)
C8 0.046(4) 0.042(4) 0.051(5) -0.017(4) -0.002(3) -0.008(3)
C9 0.044(4) 0.066(5) 0.053(5) 0.002(4) -0.017(4) 0.006(4)
C10 0.061(5) 0.070(5) 0.064(6) -0.021(4) 0.025(4) 0.006(4)
C11 0.041(4) 0.074(5) 0.051(5) -0.008(4) -0.003(4) -0.009(4)
C12 0.103(6) 0.118(7) 0.073(7) 0.070(6) 0.003(5) -0.001(5)
C13 0.076(6) 0.073(6) 0.113(8) 0.004(5) 0.015(6) 0.051(5)
C16 0.091(6) 0.060(5) 0.063(6) 0.041(4) -0.007(5) -0.019(4)
C17 0.148(7) 0.111(7) 0.025(5) -0.076(6) -0.024(5) 0.019(4)
C14 0.056(5) 0.058(5) 0.053(6) 0.002(4) -0.015(4) -0.003(4)
C15 0.083(6) 0.060(6) 0.076(7) 0.034(5) -0.028(5) -0.027(5)

loop_
_atom_type_symbol
_atom_type_description
_atom_type_scat_dispersion_real
_atom_type_scat_dispersion_imag
_atom_type_scat_source
C C 0.0033 0.0016 'International Tables Vol C Tables 4.2.6.8 and 6.1.1.4'
H H 0.0000 0.0000 'International Tables Vol C Tables 4.2.6.8 and 6.1.1.4'
Li Li -0.0003 0.0001 'International Tables Vol C Tables 4.2.6.8 and 6.1.1.4'
N N 0.0061 0.0033 'International Tables Vol C Tables 4.2.6.8 and 6.1.1.4'
Si Si 0.0817 0.0704 'International Tables Vol C Tables 4.2.6.8 and 6.1.1.4'

loop_
_geom_angle_atom_site_label_1
_geom_angle_atom_site_label_2
_geom_angle_atom_site_label_3
_geom_angle
_geom_angle_publ_flag
N2 Li1 N3 88.4(4) yes
N2 Li1 N1 119.9(5) yes
N3 Li1 N1 128.1(5) yes
N2 Li1 C1 119.3(4) yes
N3 Li1 C1 123.9(5) yes
N1 Li1 C1 81.4(3) yes
C10 N1 C11 107.9(4) yes
C10 N1 Si1 118.5(4) yes
C11 N1 Si1 114.0(4) yes
C10 N1 Li1 130.1(4) yes
C11 N1 Li1 98.5(4) yes
Si1 N1 Li1 85.6(3) yes
C12 N2 C13 106.8(5) ?
C12 N2 C15 106.4(5) ?
C13 N2 C15 115.7(6) ?
C12 N2 Li1 117.9(5) ?
C13 N2 Li1 109.9(4) ?
C15 N2 Li1 100.4(5) ?
C16 N3 C17 108.5(5) ?
C16 N3 C14 108.0(5) ?
C17 N3 C14 108.3(5) ?
C16 N3 Li1 118.7(4) ?
C17 N3 Li1 109.9(5) ?
C14 N3 Li1 102.8(4) ?
C1 Si1 N1 106.5(2) yes
C1 Si1 C8 109.3(2) yes
N1 Si1 C8 105.7(2) yes
C1 Si1 C9 118.8(2) yes
N1 Si1 C9 108.5(2) yes
C8 Si1 C9 107.4(3) yes
C2 C1 Si1 133.4(4) yes
C2 C1 Li1 107.7(4) yes
Si1 C1 Li1 83.2(3) yes
C3 C2 C7 113.5(5) ?
C3 C2 C1 122.4(5) ?
C7 C2 C1 124.0(5) ?
C4 C3 C2 123.7(5) ?
C3 C4 C5 120.1(5) ?
C6 C5 C4 118.1(5) ?
C7 C6 C5 121.1(5) ?
C6 C7 C2 123.4(5) ?
N3 C14 C15 113.6(6) ?
N2 C15 C14 112.2(6) ?

loop_
_geom_bond_atom_site_label_1
_geom_bond_atom_site_label_2
_geom_bond_site_symmetry_2
_geom_bond_distance
_geom_bond_publ_flag
Li1 N2 . 2.083(9) yes
Li1 N3 . 2.108(10) yes
Li1 N1 . 2.155(9) yes
Li1 C1 . 2.235(10) yes
N1 C10 . 1.465(6) ?
N1 C11 . 1.479(6) ?
N1 Si1 . 1.787(4) yes
N2 C12 . 1.457(7) ?
N2 C13 . 1.457(6) ?
N2 C15 . 1.477(8) ?
N3 C16 . 1.455(6) ?
N3 C17 . 1.460(7) ?
N3 C14 . 1.479(7) ?
Si1 C1 . 1.785(4) yes
Si1 C8 . 1.865(5) yes
Si1 C9 . 1.879(5) yes
C1 C2 . 1.428(6) yes
C2 C3 . 1.411(6) ?
C2 C7 . 1.415(6) ?
C3 C4 . 1.377(6) ?
C4 C5 . 1.395(7) ?
C5 C6 . 1.381(6) ?
C6 C7 . 1.369(6) ?
C14 C15 . 1.495(8) ?
